data_4066533
loop_
_publ_author_name
'Tse, Sunny Kai San'
'Bai, Wei'
'Sung, Herman Ho-Yung'
'Williams, Ian Duncan'
'Jia, Guochen'

_publ_section_title
;
 Substituted Cyclopentadienyl Osmium Complexes from the Reactions of
 OsH3Cl(PPh3)3with Fulvenes and Cyclopentadienes
;
_journal_issue 16
_journal_name_full Organometallics
_journal_page_first 3571
_journal_paper_doi 10.1021/om1005066
_journal_volume 29
_journal_year 2010
_chemical_formula_sum 'C49 H43 Cl O Os P2'
_chemical_formula_weight 935.42
_chemical_name_systematic
; 
 ? 
;
_space_group_IT_number 14
_symmetry_cell_setting monoclinic
_symmetry_space_group_name_Hall '-P 2ybc'
_symmetry_space_group_name_H-M 'P 1 21/c 1'
_atom_sites_solution_hydrogens geom
_atom_sites_solution_primary direct
_atom_sites_solution_secondary difmap
_audit_creation_method SHELXL-97
_cell_angle_alpha 90.00
_cell_angle_beta 95.258(3)
_cell_angle_gamma 90.00
_cell_formula_units_Z 4
_cell_length_a 17.1453(6)
_cell_length_b 10.1364(4)
_cell_length_c 23.1151(8)
_cell_measurement_reflns_used 8336
_cell_measurement_temperature 173(2)
_cell_measurement_theta_max 28.77
_cell_measurement_theta_min 2.32
_cell_volume 4000.3(3)
_computing_structure_refinement 'SHELXL-97 (Sheldrick, 1997)'
_computing_structure_solution 'SHELXS-97 (Sheldrick, 1990)'
_diffrn_ambient_temperature 173(2)
_diffrn_measured_fraction_theta_full 0.983
_diffrn_measured_fraction_theta_max 0.982
_diffrn_radiation_monochromator graphite
_diffrn_radiation_source 'fine-focus sealed tube'
_diffrn_radiation_type MoK\a
_diffrn_radiation_wavelength 0.71073
_diffrn_reflns_av_R_equivalents 0.1053
_diffrn_reflns_av_sigmaI/netI 0.1125
_diffrn_reflns_limit_h_max 21
_diffrn_reflns_limit_h_min -21
_diffrn_reflns_limit_k_max 12
_diffrn_reflns_limit_k_min -12
_diffrn_reflns_limit_l_max 24
_diffrn_reflns_limit_l_min -28
_diffrn_reflns_number 30557
_diffrn_reflns_theta_full 25.00
_diffrn_reflns_theta_max 26.00
_diffrn_reflns_theta_min 2.34
_exptl_absorpt_coefficient_mu 3.372
_exptl_absorpt_correction_T_max 1.00
_exptl_absorpt_correction_T_min 0.87
_exptl_absorpt_correction_type multi-scan
_exptl_absorpt_process_details SADABS
_exptl_crystal_colour yellow
_exptl_crystal_density_diffrn 1.553
_exptl_crystal_density_method 'not measured'
_exptl_crystal_description bar
_exptl_crystal_F_000 1872
_exptl_crystal_size_max 0.28
_exptl_crystal_size_mid 0.04
_exptl_crystal_size_min 0.03
_refine_diff_density_max 1.556
_refine_diff_density_min -3.251
_refine_diff_density_rms 0.150
_refine_ls_extinction_method none
_refine_ls_goodness_of_fit_ref 1.057
_refine_ls_hydrogen_treatment constr
_refine_ls_matrix_type full
_refine_ls_number_parameters 488
_refine_ls_number_reflns 7725
_refine_ls_number_restraints 0
_refine_ls_restrained_S_all 1.057
_refine_ls_R_factor_all 0.1187
_refine_ls_R_factor_gt 0.0687
_refine_ls_shift/su_max 0.001
_refine_ls_shift/su_mean 0.000
_refine_ls_structure_factor_coef Fsqd
_refine_ls_weighting_details 'calc w=1/[\s^2^(Fo^2^)+(0.0350P)^2^+0.0000P] where P=(Fo^2^+2Fc^2^)/3'
_refine_ls_weighting_scheme calc
_refine_ls_wR_factor_gt 0.0888
_refine_ls_wR_factor_ref 0.1015
_reflns_number_gt 5685
_reflns_number_total 7725
_reflns_threshold_expression >2sigma(I)
_cod_data_source_file om1005066_si_001.cif
_cod_data_source_block Complex8
_cod_depositor_comments
;
The following automatic conversions were performed:

'_symmetry_cell_setting' value 'Monoclinic' changed to 'monoclinic'
according to /home/saulius/struct/CIF-dictionaries/cif_core.dic
dictionary named 'cif_core.dic' version 2.4.1 from 2010-06-29.

Automatic conversion script
Id: cif_fix_values 1715 2011-07-08 13:25:40Z adriana 
;
_cod_original_sg_symbol_H-M P2(1)/c
_cod_database_code 4066533

loop_
_symmetry_equiv_pos_as_xyz
'x, y, z'
'-x, y+1/2, -z+1/2'
'-x, -y, -z'
'x, -y-1/2, z-1/2'

loop_
_atom_site_label
_atom_site_type_symbol
_atom_site_fract_x
_atom_site_fract_y
_atom_site_fract_z
_atom_site_U_iso_or_equiv
_atom_site_adp_type
_atom_site_occupancy
_atom_site_symmetry_multiplicity
_atom_site_calc_flag
_atom_site_refinement_flags
Os1 Os 0.230067(18) 0.60729(3) 0.312602(13) 0.01639(9) Uani 1 1 d .
Cl1 Cl 0.34887(11) 0.5199(2) 0.36694(9) 0.0244(5) Uani 1 1 d .
P1 P 0.28959(12) 0.8100(2) 0.30132(9) 0.0189(5) Uani 1 1 d .
P2 P 0.17086(11) 0.6326(2) 0.39766(9) 0.0196(5) Uani 1 1 d .
O1 O 0.3621(3) 0.1665(6) 0.0195(2) 0.0306(14) Uani 1 1 d .
C1 C 0.2340(5) 0.4407(8) 0.2477(3) 0.0228(19) Uani 1 1 d .
C2 C 0.2208(5) 0.5611(8) 0.2171(4) 0.027(2) Uani 1 1 d .
H2A H 0.2549 0.5986 0.1884 0.032 Uiso 1 1 calc R
C3 C 0.1513(4) 0.6199(9) 0.2339(3) 0.0250(19) Uani 1 1 d .
H3A H 0.1256 0.7016 0.2171 0.030 Uiso 1 1 calc R
C4 C 0.1201(5) 0.5314(8) 0.2744(4) 0.027(2) Uani 1 1 d .
H4A H 0.0684 0.5407 0.2908 0.032 Uiso 1 1 calc R
C5 C 0.1712(5) 0.4218(7) 0.2823(3) 0.025(2) Uani 1 1 d .
H5A H 0.1630 0.3427 0.3068 0.030 Uiso 1 1 calc R
C6 C 0.3016(6) 0.3464(8) 0.2437(4) 0.035(2) Uani 1 1 d .
H6A H 0.2905 0.2648 0.2650 0.042 Uiso 1 1 calc R
H6B H 0.3492 0.3867 0.2638 0.042 Uiso 1 1 calc R
C7 C 0.3190(5) 0.3087(7) 0.1829(3) 0.0234(19) Uani 1 1 d .
C8 C 0.2607(5) 0.2833(8) 0.1396(4) 0.026(2) Uani 1 1 d .
H8A H 0.2079 0.2983 0.1471 0.031 Uiso 1 1 calc R
C9 C 0.2756(5) 0.2374(8) 0.0863(4) 0.029(2) Uani 1 1 d .
H9A H 0.2335 0.2203 0.0577 0.035 Uiso 1 1 calc R
C10 C 0.3518(5) 0.2157(7) 0.0738(4) 0.0225(19) Uani 1 1 d .
C11 C 0.4133(5) 0.2457(8) 0.1151(4) 0.028(2) Uani 1 1 d .
H11A H 0.4662 0.2351 0.1067 0.034 Uiso 1 1 calc R
C12 C 0.3956(5) 0.2918(8) 0.1691(4) 0.031(2) Uani 1 1 d .
H12A H 0.4373 0.3125 0.1976 0.038 Uiso 1 1 calc R
C13 C 0.4346(5) 0.1077(10) 0.0112(4) 0.041(2) Uani 1 1 d .
H13A H 0.4311 0.0631 -0.0265 0.061 Uiso 1 1 calc R
H13B H 0.4479 0.0433 0.0422 0.061 Uiso 1 1 calc R
H13C H 0.4752 0.1758 0.0123 0.061 Uiso 1 1 calc R
C21 C 0.3725(4) 0.8073(8) 0.2543(3) 0.0218(19) Uani 1 1 d .
C22 C 0.4051(5) 0.6881(8) 0.2390(4) 0.027(2) Uani 1 1 d .
H22A H 0.3882 0.6080 0.2552 0.033 Uiso 1 1 calc R
C23 C 0.4623(5) 0.6859(9) 0.2002(4) 0.031(2) Uani 1 1 d .
H23A H 0.4828 0.6039 0.1888 0.037 Uiso 1 1 calc R
C24 C 0.4894(5) 0.8010(10) 0.1782(4) 0.034(2) Uani 1 1 d .
H24A H 0.5280 0.7989 0.1512 0.041 Uiso 1 1 calc R
C25 C 0.4598(5) 0.9216(8) 0.1960(4) 0.027(2) Uani 1 1 d .
H25A H 0.4797 1.0020 0.1822 0.032 Uiso 1 1 calc R
C26 C 0.4013(4) 0.9239(8) 0.2337(4) 0.027(2) Uani 1 1 d .
H26A H 0.3809 1.0059 0.2454 0.033 Uiso 1 1 calc R
C31 C 0.2238(4) 0.9243(7) 0.2591(3) 0.0216(19) Uani 1 1 d .
C32 C 0.2165(5) 0.9199(7) 0.1986(4) 0.028(2) Uani 1 1 d .
H32A H 0.2510 0.8649 0.1796 0.033 Uiso 1 1 calc R
C33 C 0.1610(5) 0.9924(9) 0.1654(4) 0.036(2) Uani 1 1 d .
H33A H 0.1572 0.9861 0.1242 0.044 Uiso 1 1 calc R
C34 C 0.1109(5) 1.0748(8) 0.1926(5) 0.037(3) Uani 1 1 d .
H34A H 0.0729 1.1261 0.1702 0.045 Uiso 1 1 calc R
C35 C 0.1167(5) 1.0814(8) 0.2525(4) 0.032(2) Uani 1 1 d .
H35A H 0.0825 1.1377 0.2712 0.039 Uiso 1 1 calc R
C36 C 0.1714(4) 1.0077(7) 0.2855(4) 0.0233(19) Uani 1 1 d .
H36A H 0.1740 1.0129 0.3267 0.028 Uiso 1 1 calc R
C41 C 0.3332(4) 0.9124(8) 0.3627(3) 0.0206(18) Uani 1 1 d .
C42 C 0.3695(4) 0.8458(8) 0.4104(4) 0.027(2) Uani 1 1 d .
H42A H 0.3708 0.7521 0.4107 0.032 Uiso 1 1 calc R
C43 C 0.4039(5) 0.9163(9) 0.4574(4) 0.034(2) Uani 1 1 d .
H43A H 0.4284 0.8707 0.4901 0.041 Uiso 1 1 calc R
C44 C 0.4027(5) 1.0532(10) 0.4570(4) 0.040(3) Uani 1 1 d .
H44A H 0.4259 1.1012 0.4894 0.048 Uiso 1 1 calc R
C45 C 0.3679(5) 1.1188(10) 0.4099(4) 0.031(2) Uani 1 1 d .
H45A H 0.3676 1.2125 0.4095 0.037 Uiso 1 1 calc R
C46 C 0.3327(5) 1.0491(8) 0.3622(4) 0.027(2) Uani 1 1 d .
H46A H 0.3086 1.0953 0.3295 0.033 Uiso 1 1 calc R
C51 C 0.1353(5) 0.4660(8) 0.4148(3) 0.0220(19) Uani 1 1 d .
C52 C 0.0559(5) 0.4312(8) 0.4064(4) 0.030(2) Uani 1 1 d .
H52A H 0.0173 0.4980 0.3992 0.036 Uiso 1 1 calc R
C53 C 0.0331(6) 0.2990(10) 0.4086(4) 0.044(3) Uani 1 1 d .
H53A H -0.0210 0.2773 0.4025 0.053 Uiso 1 1 calc R
C54 C 0.0863(6) 0.2013(9) 0.4193(4) 0.041(3) Uani 1 1 d .
H54A H 0.0696 0.1120 0.4204 0.049 Uiso 1 1 calc R
C55 C 0.1657(5) 0.2319(9) 0.4286(4) 0.034(2) Uani 1 1 d .
H55A H 0.2031 0.1635 0.4361 0.041 Uiso 1 1 calc R
C56 C 0.1899(5) 0.3615(7) 0.4269(3) 0.027(2) Uani 1 1 d .
H56A H 0.2441 0.3814 0.4339 0.032 Uiso 1 1 calc R
C61 C 0.2180(4) 0.6982(8) 0.4667(4) 0.0236(19) Uani 1 1 d .
C62 C 0.2651(5) 0.6203(9) 0.5053(3) 0.031(2) Uani 1 1 d .
H62A H 0.2722 0.5296 0.4969 0.037 Uiso 1 1 calc R
C63 C 0.3016(5) 0.6735(11) 0.5559(4) 0.046(3) Uani 1 1 d .
H63A H 0.3325 0.6187 0.5823 0.055 Uiso 1 1 calc R
C64 C 0.2934(6) 0.8059(10) 0.5681(4) 0.043(3) Uani 1 1 d .
H64A H 0.3196 0.8429 0.6022 0.052 Uiso 1 1 calc R
C65 C 0.2477(6) 0.8822(11) 0.5310(4) 0.050(3) Uani 1 1 d .
H65A H 0.2410 0.9729 0.5396 0.060 Uiso 1 1 calc R
C66 C 0.2102(5) 0.8290(9) 0.4800(4) 0.033(2) Uani 1 1 d .
H66A H 0.1789 0.8844 0.4541 0.039 Uiso 1 1 calc R
C71 C 0.0807(4) 0.7326(8) 0.3940(4) 0.023(2) Uani 1 1 d .
C72 C 0.0592(5) 0.8043(7) 0.3437(4) 0.026(2) Uani 1 1 d .
H72A H 0.0889 0.7966 0.3112 0.031 Uiso 1 1 calc R
C73 C -0.0064(4) 0.8880(9) 0.3409(4) 0.033(2) Uani 1 1 d .
H73A H -0.0201 0.9386 0.3069 0.040 Uiso 1 1 calc R
C74 C -0.0508(5) 0.8968(10) 0.3874(4) 0.040(2) Uani 1 1 d .
H74A H -0.0947 0.9542 0.3859 0.048 Uiso 1 1 calc R
C75 C -0.0310(5) 0.8217(10) 0.4361(4) 0.045(3) Uani 1 1 d .
H75A H -0.0629 0.8249 0.4676 0.054 Uiso 1 1 calc R
C76 C 0.0347(5) 0.7412(9) 0.4399(4) 0.037(2) Uani 1 1 d .
H76A H 0.0482 0.6916 0.4743 0.044 Uiso 1 1 calc R

loop_
_atom_site_aniso_label
_atom_site_aniso_U_11
_atom_site_aniso_U_22
_atom_site_aniso_U_33
_atom_site_aniso_U_23
_atom_site_aniso_U_13
_atom_site_aniso_U_12
Os1 0.01792(15) 0.01925(15) 0.01219(15) -0.00027(19) 0.00231(11) 0.00036(19)
Cl1 0.0246(11) 0.0296(12) 0.0185(11) 0.0014(9) -0.0003(9) 0.0067(9)
P1 0.0175(11) 0.0234(12) 0.0161(11) -0.0012(9) 0.0033(9) 0.0014(9)
P2 0.0171(10) 0.0243(13) 0.0174(11) 0.0007(9) 0.0021(9) 0.0018(9)
O1 0.033(4) 0.040(3) 0.020(3) -0.013(3) 0.004(3) 0.007(3)
C1 0.035(5) 0.025(4) 0.008(4) 0.000(3) 0.000(4) -0.002(4)
C2 0.030(5) 0.027(5) 0.022(5) -0.006(4) 0.000(4) -0.003(4)
C3 0.025(4) 0.037(5) 0.011(4) -0.010(4) -0.002(3) -0.008(4)
C4 0.026(5) 0.030(5) 0.024(5) -0.006(4) -0.006(4) -0.018(4)
C5 0.029(5) 0.023(5) 0.022(5) -0.005(4) -0.001(4) -0.009(4)
C6 0.062(7) 0.028(5) 0.015(5) 0.001(4) 0.005(5) 0.009(5)
C7 0.036(5) 0.017(4) 0.017(5) -0.004(4) 0.001(4) 0.001(4)
C8 0.023(5) 0.026(5) 0.030(5) -0.003(4) 0.010(4) -0.003(4)
C9 0.025(5) 0.032(5) 0.030(5) -0.007(4) -0.003(4) -0.005(4)
C10 0.029(5) 0.015(4) 0.023(5) -0.001(4) 0.003(4) -0.002(4)
C11 0.017(5) 0.034(5) 0.033(5) -0.002(4) 0.004(4) 0.005(4)
C12 0.030(5) 0.039(5) 0.025(5) -0.007(4) -0.004(4) 0.000(4)
C13 0.038(5) 0.052(6) 0.034(5) -0.014(6) 0.010(4) 0.006(6)
C21 0.013(4) 0.030(5) 0.022(5) 0.004(4) 0.003(4) -0.005(4)
C22 0.030(5) 0.027(5) 0.026(5) 0.005(4) 0.002(4) 0.003(4)
C23 0.024(5) 0.040(6) 0.029(5) 0.000(4) -0.001(4) 0.007(4)
C24 0.026(5) 0.056(7) 0.020(5) 0.005(5) 0.004(4) -0.004(5)
C25 0.026(5) 0.029(6) 0.026(5) 0.003(4) 0.006(4) -0.015(4)
C26 0.017(4) 0.027(5) 0.039(5) -0.003(4) 0.003(4) -0.002(4)
C31 0.024(4) 0.020(5) 0.020(4) 0.007(3) -0.003(4) -0.003(3)
C32 0.025(5) 0.022(5) 0.035(5) 0.007(4) -0.002(4) -0.005(4)
C33 0.036(6) 0.038(6) 0.032(6) 0.014(5) -0.009(5) -0.008(5)
C34 0.023(5) 0.027(6) 0.058(7) 0.018(5) -0.015(5) 0.001(4)
C35 0.018(4) 0.019(5) 0.059(7) 0.002(5) 0.000(5) -0.002(4)
C36 0.018(4) 0.019(4) 0.035(5) 0.003(4) 0.013(4) 0.000(4)
C41 0.021(4) 0.021(5) 0.022(4) 0.001(4) 0.007(3) 0.005(4)
C42 0.024(5) 0.030(5) 0.025(5) -0.005(4) -0.004(4) 0.001(4)
C43 0.025(5) 0.045(6) 0.029(5) -0.004(5) -0.011(4) -0.002(5)
C44 0.035(6) 0.050(6) 0.035(6) -0.024(5) 0.002(5) -0.007(5)
C45 0.030(5) 0.032(5) 0.032(5) -0.005(5) 0.007(4) -0.009(5)
C46 0.024(5) 0.040(5) 0.020(5) -0.003(4) 0.008(4) -0.006(4)
C51 0.024(5) 0.029(5) 0.014(4) 0.009(4) 0.006(4) 0.000(4)
C52 0.029(5) 0.038(6) 0.022(5) 0.010(4) 0.000(4) 0.002(4)
C53 0.030(6) 0.050(7) 0.052(7) 0.004(6) 0.011(5) -0.018(5)
C54 0.050(7) 0.034(6) 0.039(6) 0.003(5) 0.008(5) -0.015(5)
C55 0.042(6) 0.035(6) 0.027(5) 0.005(4) 0.008(5) -0.001(5)
C56 0.033(5) 0.030(5) 0.018(5) 0.001(4) 0.005(4) -0.008(4)
C61 0.015(4) 0.033(5) 0.023(5) -0.001(4) 0.009(4) 0.004(4)
C62 0.036(5) 0.038(5) 0.017(4) 0.002(5) 0.001(4) 0.001(5)
C63 0.035(6) 0.082(8) 0.018(5) 0.010(5) -0.006(4) 0.000(6)
C64 0.048(7) 0.053(7) 0.027(6) -0.019(5) -0.002(5) -0.009(6)
C65 0.054(6) 0.057(7) 0.038(6) -0.028(6) 0.003(5) 0.015(6)
C66 0.027(5) 0.043(6) 0.027(5) -0.006(5) -0.001(4) 0.006(4)
C71 0.018(5) 0.030(5) 0.024(5) -0.002(4) 0.009(4) 0.006(4)
C72 0.029(5) 0.022(5) 0.026(5) -0.004(4) 0.001(4) -0.010(4)
C73 0.019(4) 0.032(5) 0.048(6) 0.009(5) -0.002(4) 0.001(5)
C74 0.017(4) 0.042(5) 0.061(7) -0.012(6) 0.003(5) 0.005(5)
C75 0.029(6) 0.074(7) 0.034(6) 0.001(6) 0.017(5) 0.009(5)
C76 0.031(6) 0.055(6) 0.025(5) 0.001(5) 0.008(4) 0.007(5)

loop_
_atom_type_symbol
_atom_type_description
_atom_type_scat_dispersion_real
_atom_type_scat_dispersion_imag
_atom_type_scat_source
C C 0.0033 0.0016 'International Tables Vol C Tables 4.2.6.8 and 6.1.1.4'
H H 0.0000 0.0000 'International Tables Vol C Tables 4.2.6.8 and 6.1.1.4'
O O 0.0106 0.0060 'International Tables Vol C Tables 4.2.6.8 and 6.1.1.4'
P P 0.1023 0.0942 'International Tables Vol C Tables 4.2.6.8 and 6.1.1.4'
Cl Cl 0.1484 0.1585 'International Tables Vol C Tables 4.2.6.8 and 6.1.1.4'
Os Os -1.2165 7.6030 'International Tables Vol C Tables 4.2.6.8 and 6.1.1.4'

loop_
_geom_angle_atom_site_label_1
_geom_angle_atom_site_label_2
_geom_angle_atom_site_label_3
_geom_angle
C4 Os1 C3 38.9(3)
C4 Os1 C5 37.8(3)
C3 Os1 C5 63.5(3)
C4 Os1 C2 62.7(3)
C3 Os1 C2 37.4(3)
C5 Os1 C2 61.6(3)
C4 Os1 C1 62.6(3)
C3 Os1 C1 62.7(3)
C5 Os1 C1 36.7(3)
C2 Os1 C1 36.6(3)
C4 Os1 P2 87.2(2)
C3 Os1 P2 114.8(2)
C5 Os1 P2 98.1(2)
C2 Os1 P2 149.6(2)
C1 Os1 P2 133.6(2)
C4 Os1 P1 130.5(2)
C3 Os1 P1 95.7(2)
C5 Os1 P1 155.2(2)
C2 Os1 P1 93.8(2)
C1 Os1 P1 123.1(2)
P2 Os1 P1 103.28(7)
C4 Os1 Cl1 137.3(2)
C3 Os1 Cl1 150.8(2)
C5 Os1 Cl1 100.8(2)
C2 Os1 Cl1 114.1(2)
C1 Os1 Cl1 89.8(2)
P2 Os1 Cl1 90.77(7)
P1 Os1 Cl1 91.39(7)
C31 P1 C41 103.8(3)
C31 P1 C21 99.4(4)
C41 P1 C21 100.3(3)
C31 P1 Os1 111.3(2)
C41 P1 Os1 124.0(3)
C21 P1 Os1 114.8(3)
C71 P2 C61 98.1(4)
C71 P2 C51 102.7(4)
C61 P2 C51 105.7(4)
C71 P2 Os1 117.0(3)
C61 P2 Os1 125.8(3)
C51 P2 Os1 105.1(3)
C10 O1 C13 117.7(6)
C5 C1 C2 107.6(7)
C5 C1 C6 125.3(7)
C2 C1 C6 127.1(8)
C5 C1 Os1 69.8(4)
C2 C1 Os1 71.0(4)
C6 C1 Os1 125.6(5)
C3 C2 C1 109.0(8)
C3 C2 Os1 68.3(4)
C1 C2 Os1 72.4(5)
C2 C3 C4 106.8(8)
C2 C3 Os1 74.4(4)
C4 C3 Os1 69.9(4)
C5 C4 C3 108.1(8)
C5 C4 Os1 73.7(4)
C3 C4 Os1 71.3(4)
C1 C5 C4 108.4(7)
C1 C5 Os1 73.5(4)
C4 C5 Os1 68.5(4)
C1 C6 C7 115.7(7)
C8 C7 C12 116.8(8)
C8 C7 C6 122.1(8)
C12 C7 C6 121.0(8)
C9 C8 C7 122.6(8)
C8 C9 C10 120.3(8)
O1 C10 C9 116.8(7)
O1 C10 C11 123.7(7)
C9 C10 C11 119.5(8)
C10 C11 C12 118.4(8)
C7 C12 C11 122.3(8)
C26 C21 C22 119.5(7)
C26 C21 P1 120.2(6)
C22 C21 P1 120.4(6)
C23 C22 C21 120.1(8)
C24 C23 C22 120.7(9)
C23 C24 C25 119.3(8)
C26 C25 C24 120.1(8)
C21 C26 C25 120.2(8)
C32 C31 C36 116.8(7)
C32 C31 P1 120.5(6)
C36 C31 P1 122.2(6)
C33 C32 C31 122.4(8)
C32 C33 C34 119.4(9)
C35 C34 C33 119.5(8)
C36 C35 C34 120.9(9)
C35 C36 C31 121.0(8)
C46 C41 C42 119.7(7)
C46 C41 P1 123.3(6)
C42 C41 P1 117.0(6)
C43 C42 C41 119.9(8)
C44 C43 C42 120.3(8)
C45 C44 C43 119.8(9)
C44 C45 C46 120.6(9)
C41 C46 C45 119.7(8)
C52 C51 C56 116.9(7)
C52 C51 P2 122.3(6)
C56 C51 P2 119.8(6)
C53 C52 C51 120.5(8)
C54 C53 C52 121.4(9)
C53 C54 C55 119.9(9)
C56 C55 C54 120.0(9)
C55 C56 C51 121.3(8)
C66 C61 C62 117.9(8)
C66 C61 P2 119.9(6)
C62 C61 P2 122.2(6)
C63 C62 C61 120.7(9)
C64 C63 C62 120.3(9)
C65 C64 C63 119.4(9)
C64 C65 C66 120.6(10)
C61 C66 C65 121.0(9)
C76 C71 C72 118.8(8)
C76 C71 P2 122.3(7)
C72 C71 P2 118.9(6)
C71 C72 C73 120.3(8)
C74 C73 C72 120.0(9)
C75 C74 C73 119.4(9)
C74 C75 C76 121.0(9)
C71 C76 C75 120.4(9)

loop_
_geom_bond_atom_site_label_1
_geom_bond_atom_site_label_2
_geom_bond_distance
Os1 C4 2.150(7)
Os1 C3 2.168(7)
Os1 C5 2.217(7)
Os1 C2 2.247(8)
Os1 C1 2.265(8)
Os1 P2 2.308(2)
Os1 P1 2.320(2)
Os1 Cl1 2.4582(19)
P1 C31 1.834(7)
P1 C41 1.859(8)
P1 C21 1.867(8)
P2 C71 1.843(8)
P2 C61 1.845(8)
P2 C51 1.851(8)
O1 C10 1.377(9)
O1 C13 1.407(9)
C1 C5 1.412(11)
C1 C2 1.418(10)
C1 C6 1.511(11)
C2 C3 1.417(11)
C3 C4 1.436(11)
C4 C5 1.416(11)
C6 C7 1.513(11)
C7 C8 1.372(11)
C7 C12 1.389(12)
C8 C9 1.363(11)
C9 C10 1.382(11)
C10 C11 1.390(10)
C11 C12 1.393(11)
C21 C26 1.382(10)
C21 C22 1.390(11)
C22 C23 1.389(11)
C23 C24 1.370(12)
C24 C25 1.401(11)
C25 C26 1.388(11)
C31 C32 1.393(11)
C31 C36 1.412(10)
C32 C33 1.379(11)
C33 C34 1.390(12)
C34 C35 1.382(13)
C35 C36 1.374(11)
C41 C46 1.386(11)
C41 C42 1.389(10)
C42 C43 1.388(11)
C43 C44 1.387(12)
C44 C45 1.366(12)
C45 C46 1.399(11)
C51 C52 1.402(11)
C51 C56 1.425(11)
C52 C53 1.398(12)
C53 C54 1.355(12)
C54 C55 1.392(12)
C55 C56 1.380(11)
C61 C66 1.370(11)
C61 C62 1.394(11)
C62 C63 1.382(11)
C63 C64 1.381(13)
C64 C65 1.350(13)
C65 C66 1.398(12)
C71 C76 1.383(11)
C71 C72 1.391(11)
C72 C73 1.406(11)
C73 C74 1.376(12)
C74 C75 1.375(13)
C75 C76 1.387(12)
